data_4306836
loop_
_publ_author_name
'Wei-Wei Ni'
'Zhong-Hai Ni'
'Ai-Li Cui'
'Xin Liang'
'Hui-Zhong Kou'

_publ_section_title
;
Cyanide-Bridged Mn(III)-Fe(III) Bimetallic Complexes Based on the
Pentacyano(1-methylimidazole)ferrate(III) Building Block: Structure and
Magnetic Characterizations
;
_journal_name_full 'Inorganic Chemistry'
_journal_page_first 22
_journal_page_last 33
_journal_paper_doi 10.1021/ic060575i
_journal_volume 46
_journal_year 2007
_chemical_formula_sum 'C29 H56 Fe Mn N10 O8'
_chemical_formula_weight 783.63
_chemical_name_systematic
; 
 ? 
;
_space_group_IT_number 57
_symmetry_cell_setting orthorhombic
_symmetry_space_group_name_Hall '-P 2c 2b'
_symmetry_space_group_name_H-M 'P b c m'
_atom_sites_solution_hydrogens geom
_atom_sites_solution_primary direct
_atom_sites_solution_secondary difmap
_audit_creation_method SHELXL-97
_cell_angle_alpha 90.00
_cell_angle_beta 90.00
_cell_angle_gamma 90.00
_cell_formula_units_Z 4
_cell_length_a 11.994(3)
_cell_length_b 18.333(4)
_cell_length_c 17.220(4)
_cell_measurement_temperature 123(2)
_cell_volume 3786.4(15)
_computing_cell_refinement 'CrystalClear (Rigaku Corp., 2000)'
_computing_data_collection 'CrystalClear (Rigaku Corp., 2000)'
_computing_data_reduction 'CrystalClear (Rigaku Corp., 2000)'
_computing_molecular_graphics 'SHELXL-97 (Sheldrick, 1997)'
_computing_publication_material 'SHELXL-97 (Sheldrick, 1997)'
_computing_structure_refinement 'SHELXL-97 (Sheldrick, 1997)'
_computing_structure_solution 'SHELXS-97 (Sheldrick, 1990)'
_diffrn_ambient_temperature 123(2)
_diffrn_detector_area_resol_mean '100x100 microns'
_diffrn_measured_fraction_theta_full 0.936
_diffrn_measured_fraction_theta_max 0.936
_diffrn_measurement_device_type 'Rigaku R-AXIS RIPID IP'
_diffrn_measurement_method Oscillation
_diffrn_radiation_monochromator graphite
_diffrn_radiation_source 'fine-focus sealed tube'
_diffrn_radiation_type MoK\a
_diffrn_radiation_wavelength 0.71073
_diffrn_reflns_av_R_equivalents 0.0665
_diffrn_reflns_av_sigmaI/netI 0.0456
_diffrn_reflns_limit_h_max 12
_diffrn_reflns_limit_h_min -14
_diffrn_reflns_limit_k_max 21
_diffrn_reflns_limit_k_min -18
_diffrn_reflns_limit_l_max 20
_diffrn_reflns_limit_l_min -20
_diffrn_reflns_number 21327
_diffrn_reflns_theta_full 25.00
_diffrn_reflns_theta_max 25.00
_diffrn_reflns_theta_min 3.04
_exptl_absorpt_coefficient_mu 0.775
_exptl_absorpt_correction_type empirical
_exptl_crystal_colour 'dark brown'
_exptl_crystal_density_diffrn 1.375
_exptl_crystal_density_method 'not measured'
_exptl_crystal_description platelet
_exptl_crystal_F_000 1660
_exptl_crystal_size_max 0.30
_exptl_crystal_size_mid 0.25
_exptl_crystal_size_min 0.15
_refine_diff_density_max 1.149
_refine_diff_density_min -0.731
_refine_diff_density_rms 0.113
_refine_ls_extinction_method none
_refine_ls_goodness_of_fit_ref 1.160
_refine_ls_hydrogen_treatment mixed
_refine_ls_matrix_type full
_refine_ls_number_parameters 299
_refine_ls_number_reflns 3233
_refine_ls_number_restraints 0
_refine_ls_restrained_S_all 1.160
_refine_ls_R_factor_all 0.0832
_refine_ls_R_factor_gt 0.0735
_refine_ls_shift/su_max 0.005
_refine_ls_shift/su_mean 0.000
_refine_ls_structure_factor_coef Fsqd
_refine_ls_weighting_details 'calc w=1/[\s^2^(Fo^2^)+(0.0200P)^2^+26.0000P] where P=(Fo^2^+2Fc^2^)/3'
_refine_ls_weighting_scheme calc
_refine_ls_wR_factor_gt 0.1573
_refine_ls_wR_factor_ref 0.1619
_reflns_number_gt 2825
_reflns_number_total 3233
_reflns_threshold_expression >2sigma(I)
_cod_data_source_file ic060575i_si6.cif
_cod_data_source_block pbcm
_cod_depositor_comments
;
The following automatic conversions were performed:
'_symmetry_cell_setting' value 'Orthorhombic' changed to 'orthorhombic'
according to '/home/saulius/struct/CIF-dictionaries/cif_core.dic'
dictionary named 'cif_core.dic' version 2.4.1 from 2010-06-29.

Automatic conversion script
Id: cif_fix_enum 1527 2010-12-29 10:47:43Z saulius 
;
_cod_original_cell_volume 3786.6(14)
_cod_database_code 4306836

loop_
_symmetry_equiv_pos_as_xyz
'x, y, z'
'-x, -y, z+1/2'
'-x, y+1/2, -z+1/2'
'x, -y+1/2, -z'
'-x, -y, -z'
'x, y, -z-1/2'
'x, -y-1/2, z-1/2'
'-x, y-1/2, z'

loop_
_atom_site_label
_atom_site_type_symbol
_atom_site_fract_x
_atom_site_fract_y
_atom_site_fract_z
_atom_site_U_iso_or_equiv
_atom_site_adp_type
_atom_site_occupancy
_atom_site_symmetry_multiplicity
_atom_site_calc_flag
_atom_site_refinement_flags
_atom_site_disorder_assembly
_atom_site_disorder_group
Fe1 Fe 0.86985(8) 0.15028(5) 0.2500 0.0150(3) Uani 1 2 d S . .
Mn1 Mn 1.04991(8) 0.2500 0.0000 0.0148(3) Uani 1 2 d S . .
O1 O 1.1614(3) 0.31666(18) 0.0336(2) 0.0194(8) Uani 1 1 d . . .
C7 C 0.9773(4) 0.1799(3) 0.1711(3) 0.0167(10) Uani 1 1 d . . .
N1 N 0.9273(3) 0.3165(2) 0.0302(2) 0.0172(9) Uani 1 1 d . . .
N2 N 1.0378(4) 0.1985(2) 0.1235(2) 0.0202(9) Uani 1 1 d . . .
N6 N 0.9356(5) -0.0698(3) 0.2500 0.0234(14) Uani 1 2 d S . .
C4 C 0.9386(4) 0.3850(3) 0.0497(3) 0.0196(11) Uani 1 1 d . . .
N5 N 0.9278(5) 0.0492(3) 0.2500 0.0187(13) Uani 1 2 d S . .
C9 C 0.7597(4) 0.1265(3) 0.1710(3) 0.0217(11) Uani 1 1 d . . .
C2 C 1.1468(4) 0.3852(3) 0.0511(3) 0.0199(11) Uani 1 1 d . . .
C10 C 0.8687(6) -0.0113(4) 0.2500 0.0205(15) Uani 1 2 d S . .
H10A H 0.7912 -0.0131 0.2500 0.025 Uiso 1 2 calc SR . .
C3 C 1.0447(5) 0.4191(3) 0.0566(3) 0.0231(11) Uani 1 1 d . . .
H3A H 1.0452 0.4691 0.0657 0.028 Uiso 1 1 calc R . .
N3 N 0.7772(6) 0.3077(4) 0.2500 0.0304(16) Uani 1 2 d S . .
C12 C 1.0440(6) -0.0462(4) 0.2500 0.0234(16) Uani 1 2 d S . .
H12A H 1.1082 -0.0747 0.2500 0.028 Uiso 1 2 calc SR . .
N4 N 0.6947(4) 0.1134(3) 0.1236(3) 0.0329(12) Uani 1 1 d . . .
C6 C 0.8179(4) 0.2792(3) 0.0304(3) 0.0223(11) Uani 1 1 d . . .
H6A H 0.7591 0.3141 0.0198 0.027 Uiso 1 1 calc R . .
H6B H 0.8042 0.2578 0.0810 0.027 Uiso 1 1 calc R . .
C11 C 1.0376(6) 0.0277(4) 0.2500 0.0242(17) Uani 1 2 d S . .
H11A H 1.0984 0.0592 0.2500 0.029 Uiso 1 2 calc SR . .
C8 C 0.8117(6) 0.2492(4) 0.2500 0.0213(16) Uani 1 2 d S . .
C13 C 0.8991(8) -0.1458(4) 0.2500 0.034(2) Uani 1 2 d S . .
H13A H 0.8192 -0.1477 0.2500 0.051 Uiso 1 2 calc SR . .
H13B H 0.9271 -0.1698 0.2955 0.051 Uiso 0.50 1 calc PR . .
H13C H 0.9271 -0.1698 0.2045 0.051 Uiso 0.50 1 calc PR . .
C5 C 0.8375(5) 0.4300(3) 0.0678(3) 0.0286(13) Uani 1 1 d . . .
H5A H 0.7717 0.4009 0.0609 0.043 Uiso 1 1 calc R . .
H5B H 0.8347 0.4713 0.0335 0.043 Uiso 1 1 calc R . .
H5C H 0.8413 0.4467 0.1206 0.043 Uiso 1 1 calc R . .
C1 C 1.2518(5) 0.4252(3) 0.0692(4) 0.0312(13) Uani 1 1 d . . .
H1A H 1.3143 0.3931 0.0623 0.047 Uiso 1 1 calc R . .
H1B H 1.2497 0.4420 0.1219 0.047 Uiso 1 1 calc R . .
H1C H 1.2591 0.4662 0.0348 0.047 Uiso 1 1 calc R . .
N7 N 1.3951(7) 0.1972(5) 0.2264(4) 0.022(2) Uani 0.50 1 d P . .
C14 C 1.3000(16) 0.1066(10) 0.1319(10) 0.043(4) Uani 0.50 1 d P . .
C15 C 1.4034(10) 0.1236(6) 0.1844(7) 0.032(3) Uani 0.50 1 d P . .
C17 C 1.3794(13) 0.2591(7) 0.1699(7) 0.045(3) Uani 0.50 1 d P . .
C16 C 1.4777(15) 0.2650(9) 0.1115(10) 0.063(5) Uani 0.50 1 d P . .
O1W' O 0.6083(15) -0.0660(15) 0.2500 0.091(7) Uani 0.50 2 d SP . .
O1W O 0.5938(12) -0.0149(6) 0.2500 0.038(4) Uani 0.50 2 d SP . .
O3W O 1.3904(12) 0.2500 0.0000 0.159(5) Uani 1 2 d S . .
O2W' O 0.5275(10) 0.0704(7) 0.0126(7) 0.064(3) Uani 0.50 1 d P . .
O2W O 0.5173(11) 0.1230(9) 0.0167(8) 0.092(5) Uani 0.50 1 d P . .
O4W O 0.6753(7) 0.4463(4) 0.2500 0.062(2) Uani 1 2 d S . .
C18 C 1.5062(10) 0.2022(7) 0.2722(7) 0.040(4) Uani 0.50 1 d P . .
C20 C 1.2912(10) 0.1986(7) 0.2809(7) 0.035(3) Uani 0.50 1 d P . .
C21 C 1.2929(13) 0.1352(10) 0.3414(10) 0.036(4) Uani 0.50 1 d P . .
C19 C 1.5134(12) 0.2737(8) 0.3203(9) 0.051(4) Uani 0.50 1 d P . .
O5W O 0.5288(6) 0.4740(6) 0.1200(5) 0.054(3) Uani 0.50 1 d P . .

loop_
_atom_site_aniso_label
_atom_site_aniso_U_11
_atom_site_aniso_U_22
_atom_site_aniso_U_33
_atom_site_aniso_U_23
_atom_site_aniso_U_13
_atom_site_aniso_U_12
Fe1 0.0194(5) 0.0111(5) 0.0144(5) 0.000 0.000 -0.0007(4)
Mn1 0.0157(5) 0.0138(5) 0.0149(5) -0.0001(4) 0.000 0.000
O1 0.0205(18) 0.0138(18) 0.0238(18) -0.0015(14) 0.0011(14) -0.0014(14)
C7 0.024(3) 0.013(2) 0.014(2) -0.0015(19) -0.004(2) -0.001(2)
N1 0.017(2) 0.021(2) 0.014(2) 0.0043(17) 0.0001(16) 0.0015(17)
N2 0.024(2) 0.018(2) 0.018(2) 0.0059(18) -0.0006(18) -0.0003(18)
N6 0.035(4) 0.016(3) 0.019(3) 0.000 0.000 0.003(3)
C4 0.026(3) 0.021(3) 0.011(2) 0.002(2) -0.001(2) 0.005(2)
N5 0.020(3) 0.018(3) 0.018(3) 0.000 0.000 0.000(2)
C9 0.021(3) 0.018(3) 0.026(3) -0.002(2) 0.000(2) 0.002(2)
C2 0.027(3) 0.018(3) 0.015(2) 0.000(2) 0.002(2) -0.004(2)
C10 0.026(4) 0.009(4) 0.026(4) 0.000 0.000 -0.003(3)
C3 0.034(3) 0.016(3) 0.019(3) -0.001(2) -0.002(2) 0.002(2)
N3 0.033(4) 0.017(4) 0.041(4) 0.000 0.000 0.001(3)
C12 0.027(4) 0.019(4) 0.024(4) 0.000 0.000 0.006(3)
N4 0.030(3) 0.032(3) 0.037(3) -0.011(2) -0.011(2) 0.004(2)
C6 0.017(3) 0.028(3) 0.022(3) 0.006(2) 0.003(2) 0.003(2)
C11 0.019(4) 0.020(4) 0.033(4) 0.000 0.000 -0.003(3)
C8 0.024(4) 0.022(4) 0.018(3) 0.000 0.000 -0.005(3)
C13 0.049(5) 0.014(4) 0.038(5) 0.000 0.000 -0.002(4)
C5 0.031(3) 0.030(3) 0.025(3) -0.004(2) 0.000(2) 0.008(3)
C1 0.030(3) 0.019(3) 0.044(3) -0.006(3) 0.000(3) -0.004(2)
N7 0.015(4) 0.030(5) 0.020(5) -0.002(3) -0.002(3) 0.004(4)
C14 0.045(9) 0.039(10) 0.044(11) -0.010(7) -0.021(8) 0.000(8)
C15 0.034(7) 0.027(6) 0.036(6) 0.002(5) -0.006(5) 0.003(5)
C17 0.073(10) 0.030(7) 0.031(6) 0.006(6) 0.000(6) 0.018(7)
C16 0.079(13) 0.050(10) 0.060(10) 0.027(8) 0.025(9) 0.014(8)
O1W' 0.045(11) 0.17(2) 0.057(11) 0.000 0.000 -0.051(14)
O1W 0.042(8) 0.019(7) 0.054(8) 0.000 0.000 0.019(6)
O3W 0.136(12) 0.187(15) 0.154(12) 0.015(12) 0.000 0.000
O2W' 0.046(7) 0.079(8) 0.066(8) -0.011(7) -0.032(6) 0.010(7)
O2W 0.061(8) 0.129(13) 0.085(10) -0.059(10) -0.042(7) 0.052(9)
O4W 0.067(5) 0.057(5) 0.062(5) 0.000 0.000 0.003(4)
C18 0.025(5) 0.045(7) 0.049(10) -0.021(6) -0.002(5) -0.010(5)
C20 0.027(6) 0.036(7) 0.041(6) 0.001(5) 0.004(5) 0.005(5)
C21 0.019(7) 0.048(11) 0.041(10) 0.006(7) 0.008(6) -0.009(7)
C19 0.036(8) 0.064(10) 0.053(9) -0.032(7) -0.002(6) -0.010(7)
O5W 0.014(4) 0.116(9) 0.031(5) 0.022(5) -0.016(3) -0.025(5)

loop_
_atom_type_symbol
_atom_type_description
_atom_type_scat_dispersion_real
_atom_type_scat_dispersion_imag
_atom_type_scat_source
C C 0.0033 0.0016 'International Tables Vol C Tables 4.2.6.8 and 6.1.1.4'
H H 0.0000 0.0000 'International Tables Vol C Tables 4.2.6.8 and 6.1.1.4'
N N 0.0061 0.0033 'International Tables Vol C Tables 4.2.6.8 and 6.1.1.4'
O O 0.0106 0.0060 'International Tables Vol C Tables 4.2.6.8 and 6.1.1.4'
Mn Mn 0.3368 0.7283 'International Tables Vol C Tables 4.2.6.8 and 6.1.1.4'
Fe Fe 0.3463 0.8444 'International Tables Vol C Tables 4.2.6.8 and 6.1.1.4'

loop_
_geom_angle_atom_site_label_1
_geom_angle_atom_site_label_2
_geom_angle_atom_site_label_3
_geom_angle
_geom_angle_site_symmetry_1
_geom_angle_site_symmetry_3
_geom_angle_publ_flag
C8 Fe1 C7 88.7(2) . 6_556 ?
C8 Fe1 C7 88.7(2) . . ?
C7 Fe1 C7 88.3(3) 6_556 . ?
C8 Fe1 C9 88.0(2) . . ?
C7 Fe1 C9 176.7(2) 6_556 . ?
C7 Fe1 C9 91.4(2) . . ?
C8 Fe1 C9 88.0(2) . 6_556 ?
C7 Fe1 C9 91.4(2) 6_556 6_556 ?
C7 Fe1 C9 176.7(2) . 6_556 ?
C9 Fe1 C9 88.7(3) . 6_556 ?
C8 Fe1 N5 179.5(3) . . ?
C7 Fe1 N5 91.63(19) 6_556 . ?
C7 Fe1 N5 91.63(19) . . ?
C9 Fe1 N5 91.63(19) . . ?
C9 Fe1 N5 91.63(19) 6_556 . ?
O1 Mn1 O1 90.6(2) . 4 ?
O1 Mn1 N1 176.37(16) . 4 ?
O1 Mn1 N1 92.70(16) 4 4 ?
O1 Mn1 N1 92.70(16) . . ?
O1 Mn1 N1 176.37(16) 4 . ?
N1 Mn1 N1 84.0(2) 4 . ?
O1 Mn1 N2 93.51(15) . 4 ?
O1 Mn1 N2 91.54(15) 4 4 ?
N1 Mn1 N2 87.89(15) 4 4 ?
N1 Mn1 N2 86.78(15) . 4 ?
O1 Mn1 N2 91.54(15) . . ?
O1 Mn1 N2 93.51(15) 4 . ?
N1 Mn1 N2 86.78(15) 4 . ?
N1 Mn1 N2 87.89(15) . . ?
N2 Mn1 N2 172.8(2) 4 . ?
C2 O1 Mn1 126.5(3) . . ?
N2 C7 Fe1 177.7(4) . . ?
C4 N1 C6 122.3(4) . . ?
C4 N1 Mn1 125.6(3) . . ?
C6 N1 Mn1 112.1(3) . . ?
C7 N2 Mn1 144.4(4) . . ?
C10 N6 C12 108.3(6) . . ?
C10 N6 C13 125.8(7) . . ?
C12 N6 C13 125.9(7) . . ?
N1 C4 C3 122.4(5) . . ?
N1 C4 C5 119.9(5) . . ?
C3 C4 C5 117.7(5) . . ?
C10 N5 C11 105.9(6) . . ?
C10 N5 Fe1 126.9(5) . . ?
C11 N5 Fe1 127.2(5) . . ?
N4 C9 Fe1 178.9(5) . . ?
O1 C2 C3 124.8(5) . . ?
O1 C2 C1 114.1(5) . . ?
C3 C2 C1 121.1(5) . . ?
N5 C10 N6 110.6(6) . . ?
N5 C10 H10A 124.7 . . ?
N6 C10 H10A 124.7 . . ?
C2 C3 C4 126.4(5) . . ?
C2 C3 H3A 116.8 . . ?
C4 C3 H3A 116.8 . . ?
C11 C12 N6 105.2(7) . . ?
C11 C12 H12A 127.4 . . ?
N6 C12 H12A 127.4 . . ?
N1 C6 C6 109.1(3) . 4 ?
N1 C6 H6A 109.9 . . ?
C6 C6 H6A 109.9 4 . ?
N1 C6 H6B 109.9 . . ?
C6 C6 H6B 109.9 4 . ?
H6A C6 H6B 108.3 . . ?
C12 C11 N5 109.9(7) . . ?
C12 C11 H11A 125.0 . . ?
N5 C11 H11A 125.0 . . ?
N3 C8 Fe1 179.9(7) . . ?
N6 C13 H13A 109.5 . . ?
N6 C13 H13B 109.5 . . ?
H13A C13 H13B 109.5 . . ?
N6 C13 H13C 109.5 . . ?
H13A C13 H13C 109.5 . . ?
H13B C13 H13C 109.5 . . ?
C4 C5 H5A 109.5 . . ?
C4 C5 H5B 109.5 . . ?
H5A C5 H5B 109.5 . . ?
C4 C5 H5C 109.5 . . ?
H5A C5 H5C 109.5 . . ?
H5B C5 H5C 109.5 . . ?
C2 C1 H1A 109.5 . . ?
C2 C1 H1B 109.5 . . ?
H1A C1 H1B 109.5 . . ?
C2 C1 H1C 109.5 . . ?
H1A C1 H1C 109.5 . . ?
H1B C1 H1C 109.5 . . ?
N7 N7 C20 95.8(6) 6_556 6_556 ?
N7 N7 C18 89.0(6) 6_556 6_556 ?
C20 N7 C18 173.1(11) 6_556 6_556 ?
N7 N7 C17 130.2(6) 6_556 . ?
C20 N7 C17 78.2(9) 6_556 . ?
C18 N7 C17 94.9(9) 6_556 . ?
N7 N7 C15 118.1(5) 6_556 . ?
C20 N7 C15 92.0(9) 6_556 . ?
C18 N7 C15 90.2(8) 6_556 . ?
C17 N7 C15 111.5(8) . . ?
N7 N7 C18 59.4(5) 6_556 . ?
C20 N7 C18 154.7(9) 6_556 . ?
C18 N7 C18 29.6(9) 6_556 . ?
C17 N7 C18 113.1(9) . . ?
C15 N7 C18 103.7(8) . . ?
N7 N7 C20 53.0(5) 6_556 . ?
C20 N7 C20 42.8(10) 6_556 . ?
C18 N7 C20 141.7(9) 6_556 . ?
C17 N7 C20 106.1(9) . . ?
C15 N7 C20 110.4(8) . . ?
C18 N7 C20 112.2(8) . . ?
C21 C14 C15 64(2) 6_556 . ?
C21 C15 N7 87.4(10) 6_556 . ?
C21 C15 C14 26.7(7) 6_556 . ?
N7 C15 C14 113.3(10) . . ?
C21 C15 C20 50.5(8) 6_556 6_556 ?
N7 C15 C20 38.4(5) . 6_556 ?
C14 C15 C20 77.2(9) . 6_556 ?
C21 C15 C18 125.1(11) 6_556 6_556 ?
N7 C15 C18 40.9(5) . 6_556 ?
C14 C15 C18 146.2(10) . 6_556 ?
C20 C15 C18 79.2(7) 6_556 6_556 ?
N7 C17 C16 112.0(11) . . ?
N7 C17 C19 86.2(9) . 6_556 ?
C16 C17 C19 46.4(10) . 6_556 ?
N7 C17 C20 44.5(6) . 6_556 ?
C16 C17 C20 144.6(11) . 6_556 ?
C19 C17 C20 130.3(10) 6_556 6_556 ?
C19 C16 C17 70.3(11) 6_556 . ?
C18 C18 N7 91.0(6) 6_556 6_556 ?
C18 C18 N7 59.4(5) 6_556 . ?
N7 C18 N7 31.6(6) 6_556 . ?
C18 C18 C19 122.2(8) 6_556 . ?
N7 C18 C19 95.9(10) 6_556 . ?
N7 C18 C19 111.6(10) . . ?
C18 C18 C15 111.5(5) 6_556 6_556 ?
N7 C18 C15 48.8(6) 6_556 6_556 ?
N7 C18 C15 68.0(6) . 6_556 ?
C19 C18 C15 115.8(9) . 6_556 ?
C20 C20 N7 84.2(6) 6_556 6_556 ?
C20 C20 C21 131.8(8) 6_556 . ?
N7 C20 C21 92.2(10) 6_556 . ?
C20 C20 N7 53.0(5) 6_556 . ?
N7 C20 N7 31.2(6) 6_556 . ?
C21 C20 N7 112.3(10) . . ?
C20 C20 C17 118.9(6) 6_556 6_556 ?
N7 C20 C17 57.3(7) 6_556 6_556 ?
C21 C20 C17 98.1(10) . 6_556 ?
N7 C20 C17 79.5(7) . 6_556 ?
C20 C20 C15 107.2(5) 6_556 6_556 ?
N7 C20 C15 49.6(6) 6_556 6_556 ?
C21 C20 C15 44.3(7) . 6_556 ?
N7 C20 C15 68.5(6) . 6_556 ?
C17 C20 C15 83.4(7) 6_556 6_556 ?
C14 C21 C15 89(3) 6_556 6_556 ?
C14 C21 C20 174(3) 6_556 . ?
C15 C21 C20 85.1(10) 6_556 . ?
C16 C19 C18 111.8(14) 6_556 . ?
C16 C19 C17 63.3(10) 6_556 6_556 ?
C18 C19 C17 82.1(9) . 6_556 ?

loop_
_geom_bond_atom_site_label_1
_geom_bond_atom_site_label_2
_geom_bond_distance
_geom_bond_site_symmetry_2
_geom_bond_publ_flag
Fe1 C8 1.943(8) . ?
Fe1 C7 1.949(5) 6_556 ?
Fe1 C7 1.949(5) . ?
Fe1 C9 1.946(5) . ?
Fe1 C9 1.946(5) 6_556 ?
Fe1 N5 1.979(6) . ?
Mn1 O1 1.902(3) . ?
Mn1 O1 1.902(3) 4 ?
Mn1 N1 1.979(4) 4 ?
Mn1 N1 1.979(4) . ?
Mn1 N2 2.331(4) 4 ?
Mn1 N2 2.331(4) . ?
O1 C2 1.305(6) . ?
C7 N2 1.147(6) . ?
N1 C4 1.308(7) . ?
N1 C6 1.480(6) . ?
N6 C10 1.341(9) . ?
N6 C12 1.370(10) . ?
N6 C13 1.460(10) . ?
C4 C3 1.423(7) . ?
C4 C5 1.499(7) . ?
N5 C10 1.316(9) . ?
N5 C11 1.375(9) . ?
C9 N4 1.154(7) . ?
C2 C3 1.375(7) . ?
C2 C1 1.490(7) . ?
C10 H10A 0.9300 . ?
C3 H3A 0.9300 . ?
N3 C8 1.149(10) . ?
C12 C11 1.357(10) . ?
C12 H12A 0.9300 . ?
C6 C6 1.498(10) 4 ?
C6 H6A 0.9700 . ?
C6 H6B 0.9700 . ?
C11 H11A 0.9300 . ?
C13 H13A 0.9600 . ?
C13 H13B 0.9600 . ?
C13 H13C 0.9600 . ?
C5 H5A 0.9600 . ?
C5 H5B 0.9600 . ?
C5 H5C 0.9600 . ?
C1 H1A 0.9600 . ?
C1 H1B 0.9600 . ?
C1 H1C 0.9600 . ?
N7 N7 0.813(15) 6_556 ?
N7 C20 1.253(13) 6_556 ?
N7 C18 1.335(14) 6_556 ?
N7 C17 1.506(14) . ?
N7 C15 1.535(14) . ?
N7 C18 1.551(14) . ?
N7 C20 1.561(13) . ?
C14 C21 0.703(16) 6_556 ?
C14 C15 1.57(2) . ?
C15 C21 1.413(19) 6_556 ?
C15 C20 2.014(17) 6_556 ?
C15 C18 2.039(17) 6_556 ?
C17 C16 1.55(2) . ?
C17 C19 1.64(2) 6_556 ?
C17 C20 1.751(19) 6_556 ?
C16 C19 1.26(2) 6_556 ?
O1W' O1W 0.95(3) . ?
O2W' O2W 0.975(15) . ?
C18 C18 0.77(2) 6_556 ?
C18 N7 1.335(14) 6_556 ?
C18 C19 1.552(17) . ?
C18 C15 2.039(17) 6_556 ?
C20 C20 1.07(2) 6_556 ?
C20 N7 1.253(13) 6_556 ?
C20 C21 1.56(2) . ?
C20 C17 1.751(19) 6_556 ?
C20 C15 2.014(17) 6_556 ?
C21 C14 0.703(16) 6_556 ?
C21 C15 1.413(19) 6_556 ?
C19 C16 1.26(2) 6_556 ?
C19 C17 1.64(2) 6_556 ?
